data_7018081
loop_
_publ_author_name
'Tiong, Pei Jen'
'Nova, Ainara'
'Schwarz, Andrew D.'
'Selby, Jonathan D.'
'Clot, Eric'
'Mountford, Philip'

_publ_section_title
;
 Site selectivity and reversibility in the reactions of titanium
 hydrazides with Si-H, Si-X, C-X and H(+) reagents: Ti[double bond, length
 as m-dash]N(\a) 1,2-silane addition, N(\b) alkylation, N(\a) protonation
 and \s-bond metathesis.
;
_journal_issue 8
_journal_name_full 'Dalton transactions (Cambridge, England : 2003)'
_journal_page_first 2277
_journal_page_last 2288
_journal_paper_doi 10.1039/c2dt12359b
_journal_volume 41
_journal_year 2012
_chemical_formula_moiety 'C22 H43 Br1 N4 Ti1, 0.5 (C4 H8 O)'
_chemical_formula_sum 'C24 H47 Br N4 O0.5 Ti'
_chemical_formula_weight 527.47
_chemical_name_systematic
;
[Cp*Ti{MeC(NiPr)2}(NNMe2Et)]Br
;
_space_group_IT_number 2
_symmetry_cell_setting triclinic
_symmetry_space_group_name_Hall '-P 1'
_symmetry_space_group_name_H-M 'P -1'
_atom_sites_solution_hydrogens geom
_atom_sites_solution_primary direct
_atom_sites_solution_secondary difmap
_cell_angle_alpha 69.245(2)
_cell_angle_beta 78.120(2)
_cell_angle_gamma 86.849(2)
_cell_formula_units_Z 4
_cell_length_a 10.2911(5)
_cell_length_b 16.2599(6)
_cell_length_c 18.4540(9)
_cell_measurement_reflns_used 9780
_cell_measurement_temperature 150
_cell_measurement_theta_max 26
_cell_measurement_theta_min 5
_cell_volume 2825.2(2)
_computing_cell_refinement 'DENZO/SCALEPACK (Otwinowski & Minor, 1997)'
_computing_data_collection 'COLLECT (Nonius, 2001).'
_computing_data_reduction 'DENZO/SCALEPACK (Otwinowski & Minor, 1997)'
_computing_molecular_graphics 'CAMERON (Watkin et al., 1996)'
_computing_publication_material 'CRYSTALS (Betteridge et al., 2003)'
_computing_structure_refinement 'CRYSTALS (Betteridge et al., 2003)'
_computing_structure_solution 'SIR92 (Altomare et al., 1994)'
_diffrn_ambient_temperature 150
_diffrn_measured_fraction_theta_full 0.982
_diffrn_measured_fraction_theta_max 0.974
_diffrn_measurement_device Area
_diffrn_measurement_device_type 'Nonius KappaCCD'
_diffrn_measurement_method \w
_diffrn_radiation_monochromator graphite
_diffrn_radiation_type 'Mo K\a'
_diffrn_radiation_wavelength 0.71073
_diffrn_reflns_av_R_equivalents 0.052
_diffrn_reflns_limit_h_max 11
_diffrn_reflns_limit_h_min -12
_diffrn_reflns_limit_k_max 20
_diffrn_reflns_limit_k_min -20
_diffrn_reflns_limit_l_max 22
_diffrn_reflns_limit_l_min -22
_diffrn_reflns_number 17928
_diffrn_reflns_theta_full 25.251
_diffrn_reflns_theta_max 26.031
_diffrn_reflns_theta_min 5.110
_diffrn_standards_number 0
_exptl_absorpt_coefficient_mu 1.736
_exptl_absorpt_correction_T_max 0.98
_exptl_absorpt_correction_T_min 0.97
_exptl_absorpt_correction_type multi-scan
_exptl_absorpt_process_details 'DENZO/SCALEPACK (Otwinowski & Minor, 1997)'
_exptl_crystal_colour red
_exptl_crystal_density_diffrn 1.240
_exptl_crystal_density_method 'not measured'
_exptl_crystal_description lath
_exptl_crystal_F_000 1120
_exptl_crystal_size_max 0.100
_exptl_crystal_size_mid 0.020
_exptl_crystal_size_min 0.010
_refine_diff_density_max 0.76
_refine_diff_density_min -0.79
_refine_ls_extinction_method None
_refine_ls_goodness_of_fit_ref 1.1080
_refine_ls_hydrogen_treatment none
_refine_ls_matrix_type full
_refine_ls_number_parameters 550
_refine_ls_number_reflns 6564
_refine_ls_number_restraints 37
_refine_ls_R_factor_all 0.1474
_refine_ls_R_factor_gt 0.0945
_refine_ls_shift/su_max 0.0007800
_refine_ls_shift/su_mean 0.0000164
_refine_ls_structure_factor_coef F
_refine_ls_weighting_details
;
Method, part 1, Chebychev polynomial, (Watkin, 1994, Prince, 1982)
[weight] = 1.0/[A~0~*T~0~(x)+A~1~*T~1~(x) ... +A~n-1~]*T~n-1~(x)]
where A~i~ are the Chebychev coefficients listed below and x= Fcalc/Fmax
Method = Robust Weighting (Prince, 1982)
W = [weight] * [1-(deltaF/6*sigmaF)^2^]^2^
A~i~ are:
2.40 -0.418E-01 1.84
;
_refine_ls_weighting_scheme calc
_refine_ls_wR_factor_all 0.0993
_refine_ls_wR_factor_gt 0.0769
_refine_ls_wR_factor_ref 0.0737
_reflns_limit_h_max 12
_reflns_limit_h_min -12
_reflns_limit_k_max 20
_reflns_limit_k_min -18
_reflns_limit_l_max 22
_reflns_limit_l_min 0
_reflns_number_gt 7621
_reflns_number_total 10863
_reflns_threshold_expression I>2.0\s(I)
_oxford_diffrn_Wilson_B_factor 3.29
_oxford_diffrn_Wilson_scale 8.46
_oxford_refine_ls_r_factor_ref 0.0780
_oxford_refine_ls_scale 0.3673(8)
_oxford_reflns_number_all 10863
_oxford_reflns_threshold_expression_ref I>3.0\s(I)
_cod_data_source_file c2dt12359b.txt
_cod_data_source_block compound_21-Br
_cod_depositor_comments
;
The following automatic conversions were performed:

'_symmetry_cell_setting' value 'Triclinic' changed to 'triclinic'
according to /home/saulius/struct/CIF-dictionaries/cif_core.dic
dictionary named 'cif_core.dic' version 2.4.1 from 2010-06-29.

Automatic conversion script
Id: cif_fix_values 1715 2011-07-08 13:25:40Z adriana 
;
_cod_original_sg_symbol_H-M 'P -1 '
_cod_original_formula_sum 'C24 H47 Br1 N4 O0.50 Ti1'
_cod_database_code 7018081

loop_
_symmetry_equiv_pos_as_xyz
x,y,z
-x,-y,-z

loop_
_atom_site_label
_atom_site_type_symbol
_atom_site_fract_x
_atom_site_fract_y
_atom_site_fract_z
_atom_site_U_iso_or_equiv
_atom_site_occupancy
_atom_site_adp_type
_atom_site_refinement_flags_posn
_atom_site_refinement_flags_adp
Ti1 Ti 0.58735(11) 0.83240(7) 0.26298(7) 0.0359 1.0000 Uani . .
N1 N 0.5460(5) 0.9141(4) 0.3018(3) 0.0424 1.0000 Uani . .
N2 N 0.5173(5) 0.9834(3) 0.3328(3) 0.0421 1.0000 Uani D .
N3 N 0.6597(5) 0.7300(4) 0.3493(3) 0.0431 1.0000 Uani . .
N4 N 0.7938(5) 0.8253(4) 0.2451(3) 0.0442 1.0000 Uani . .
C1 C 0.4623(8) 1.0601(4) 0.2747(4) 0.0554 1.0000 Uani D .
C2 C 0.4178(6) 0.9519(5) 0.4088(4) 0.0528 1.0000 Uani D .
C3 C 0.6440(6) 1.0115(5) 0.3477(5) 0.0491 1.0000 Uani D .
C4 C 0.7072(7) 0.9407(5) 0.4054(5) 0.0543 1.0000 Uani . .
C5 C 0.7841(7) 0.7648(5) 0.3175(5) 0.0476 1.0000 Uani . .
C6 C 0.8974(7) 0.7398(6) 0.3604(5) 0.0590 1.0000 Uani . .
C7 C 0.6207(7) 0.6768(5) 0.4321(5) 0.0524 1.0000 Uani . .
C8 C 0.4691(8) 0.6835(5) 0.4578(5) 0.0564 1.0000 Uani . .
C9 C 0.6613(8) 0.5823(5) 0.4501(5) 0.0596 1.0000 Uani . .
C10 C 0.9180(7) 0.8758(5) 0.2039(4) 0.0494 1.0000 Uani . .
C11 C 0.8904(9) 0.9710(6) 0.1599(6) 0.0744 1.0000 Uani . .
C12 C 1.0012(9) 0.8361(7) 0.1477(6) 0.0774 1.0000 Uani . .
C13 C 0.3923(6) 0.7855(5) 0.2366(4) 0.0409 1.0000 Uani . .
C14 C 0.4345(6) 0.8677(5) 0.1773(4) 0.0415 1.0000 Uani . .
C15 C 0.5596(6) 0.8562(5) 0.1314(4) 0.0452 1.0000 Uani . .
C16 C 0.5919(6) 0.7655(5) 0.1637(4) 0.0431 1.0000 Uani . .
C17 C 0.4902(6) 0.7232(4) 0.2274(4) 0.0386 1.0000 Uani . .
C18 C 0.2631(6) 0.7682(5) 0.2941(5) 0.0498 1.0000 Uani . .
C19 C 0.3565(7) 0.9512(5) 0.1594(4) 0.0495 1.0000 Uani . .
C20 C 0.6341(7) 0.9228(6) 0.0598(4) 0.0577 1.0000 Uani . .
C21 C 0.7119(7) 0.7218(5) 0.1326(4) 0.0504 1.0000 Uani . .
C22 C 0.4796(8) 0.6254(5) 0.2740(5) 0.0521 1.0000 Uani . .
Br1 Br 0.49813(8) 0.79417(5) 0.60291(5) 0.0542 1.0000 Uani . .
Ti2 Ti 0.96544(11) 0.65597(8) 0.75870(7) 0.0394 1.0000 Uani . .
N5 N 0.9894(7) 0.7315(4) 0.6645(3) 0.0547 1.0000 Uani . U
N6 N 1.0017(7) 0.7953(4) 0.5885(4) 0.0723 1.0000 Uani D U
N7 N 1.0092(5) 0.7235(4) 0.8279(3) 0.0444 1.0000 Uani . .
N8 N 1.1527(5) 0.6332(4) 0.7870(3) 0.0426 1.0000 Uani . .
C27 C 0.8759(10) 0.8492(8) 0.5833(7) 0.1106 1.0000 Uani D U
C28 C 1.1057(9) 0.8617(6) 0.5769(6) 0.0765 1.0000 Uani D U
C29 C 0.9874(11) 0.7587(7) 0.5267(6) 0.0973 1.0000 Uani D U
C30 C 1.0914(11) 0.6868(8) 0.5253(6) 0.1014 1.0000 Uani D U
C31 C 1.1379(7) 0.7013(5) 0.8132(4) 0.0435 1.0000 Uani . .
C32 C 1.2517(8) 0.7481(5) 0.8213(5) 0.0576 1.0000 Uani . .
C33 C 0.9730(8) 0.8033(5) 0.8477(4) 0.0528 1.0000 Uani . .
C34 C 0.8365(8) 0.8308(6) 0.8297(5) 0.0646 1.0000 Uani . .
C35 C 0.9737(9) 0.7878(6) 0.9329(5) 0.0657 1.0000 Uani . .
C36 C 1.2866(7) 0.6061(5) 0.7590(5) 0.0497 1.0000 Uani . .
C37 C 1.2850(8) 0.5698(6) 0.6956(5) 0.0633 1.0000 Uani . .
C38 C 1.3373(8) 0.5383(6) 0.8299(5) 0.0649 1.0000 Uani . .
C39 C 0.7986(7) 0.5718(5) 0.8707(4) 0.0540 1.0000 Uani . .
C40 C 0.7383(7) 0.6103(5) 0.8022(4) 0.0531 1.0000 Uani . .
C41 C 0.7929(7) 0.5720(5) 0.7457(4) 0.0490 1.0000 Uani . .
C42 C 0.8921(7) 0.5128(5) 0.7743(5) 0.0538 1.0000 Uani . .
C43 C 0.8942(8) 0.5109(5) 0.8531(4) 0.0541 1.0000 Uani . .
C44 C 0.7623(9) 0.5854(6) 0.9471(5) 0.0696 1.0000 Uani . .
C45 C 0.6277(7) 0.6755(6) 0.7980(5) 0.0618 1.0000 Uani . .
C46 C 0.7468(8) 0.5908(5) 0.6689(5) 0.0578 1.0000 Uani . .
C47 C 0.9609(9) 0.4512(5) 0.7354(6) 0.0674 1.0000 Uani . .
C48 C 0.9756(9) 0.4533(6) 0.9088(6) 0.0709 1.0000 Uani . .
Br2 Br 1.08251(7) 0.95727(5) 0.34553(4) 0.0471 1.0000 Uani . .
O1 O 0.4371(12) 0.6871(9) -0.0217(7) 0.1436 1.0000 Uani . .
C23 C 0.3873(12) 0.6468(9) 0.0581(8) 0.1014 1.0000 Uani . .
C24 C 0.2928(11) 0.7130(9) 0.0807(7) 0.0932 1.0000 Uani . .
C25 C 0.3353(12) 0.7961(8) 0.0215(7) 0.0930 1.0000 Uani . .
C26 C 0.4522(16) 0.7772(9) -0.0315(8) 0.1149 1.0000 Uani . .
H11 H 0.4446 1.1063 0.2953 0.0683 1.0000 Uiso R .
H12 H 0.5251 1.0801 0.2262 0.0683 1.0000 Uiso R .
H13 H 0.3823 1.0425 0.2657 0.0683 1.0000 Uiso R .
H21 H 0.3380 0.9345 0.3994 0.0682 1.0000 Uiso R .
H22 H 0.4000 0.9984 0.4291 0.0682 1.0000 Uiso R .
H23 H 0.4518 0.9033 0.4460 0.0682 1.0000 Uiso R .
H31 H 0.6240 1.0588 0.3667 0.0692 1.0000 Uiso R .
H32 H 0.7062 1.0311 0.2989 0.0692 1.0000 Uiso R .
H41 H 0.7279 0.8933 0.3866 0.0735 1.0000 Uiso R .
H42 H 0.7860 0.9620 0.4126 0.0735 1.0000 Uiso R .
H43 H 0.6457 0.9210 0.4544 0.0735 1.0000 Uiso R .
H61 H 0.9751 0.7724 0.3279 0.0748 1.0000 Uiso R .
H62 H 0.8762 0.7519 0.4081 0.0748 1.0000 Uiso R .
H63 H 0.9129 0.6788 0.3721 0.0748 1.0000 Uiso R .
H71 H 0.6626 0.7006 0.4617 0.0640 1.0000 Uiso R .
H81 H 0.4466 0.7431 0.4498 0.0682 1.0000 Uiso R .
H82 H 0.4419 0.6489 0.5122 0.0682 1.0000 Uiso R .
H83 H 0.4255 0.6623 0.4270 0.0682 1.0000 Uiso R .
H91 H 0.7551 0.5791 0.4359 0.0765 1.0000 Uiso R .
H92 H 0.6205 0.5573 0.4208 0.0765 1.0000 Uiso R .
H93 H 0.6330 0.5506 0.5051 0.0765 1.0000 Uiso R .
H101 H 0.9676 0.8739 0.2425 0.0625 1.0000 Uiso R .
H111 H 0.9721 1.0022 0.1338 0.0917 1.0000 Uiso R .
H112 H 0.8434 0.9963 0.1965 0.0917 1.0000 Uiso R .
H113 H 0.8386 0.9742 0.1219 0.0917 1.0000 Uiso R .
H121 H 1.0224 0.7773 0.1756 0.0984 1.0000 Uiso R .
H122 H 0.9528 0.8366 0.1089 0.0984 1.0000 Uiso R .
H123 H 1.0808 0.8700 0.1225 0.0984 1.0000 Uiso R .
H181 H 0.2589 0.7080 0.3271 0.0610 1.0000 Uiso R .
H182 H 0.2570 0.8040 0.3256 0.0610 1.0000 Uiso R .
H183 H 0.1916 0.7804 0.2667 0.0610 1.0000 Uiso R .
H191 H 0.2770 0.9415 0.1448 0.0602 1.0000 Uiso R .
H192 H 0.4076 0.9971 0.1171 0.0602 1.0000 Uiso R .
H193 H 0.3353 0.9674 0.2050 0.0602 1.0000 Uiso R .
H201 H 0.7145 0.8989 0.0406 0.0736 1.0000 Uiso R .
H202 H 0.6538 0.9725 0.0717 0.0736 1.0000 Uiso R .
H203 H 0.5811 0.9403 0.0206 0.0736 1.0000 Uiso R .
H211 H 0.7117 0.7274 0.0796 0.0671 1.0000 Uiso R .
H212 H 0.7097 0.6612 0.1645 0.0671 1.0000 Uiso R .
H213 H 0.7900 0.7490 0.1342 0.0671 1.0000 Uiso R .
H221 H 0.5577 0.5974 0.2576 0.0653 1.0000 Uiso R .
H222 H 0.4046 0.6010 0.2656 0.0653 1.0000 Uiso R .
H223 H 0.4695 0.6166 0.3286 0.0653 1.0000 Uiso R .
H231 H 0.4583 0.6384 0.0856 0.1315 1.0000 Uiso R .
H232 H 0.3453 0.5918 0.0697 0.1315 1.0000 Uiso R .
H241 H 0.2939 0.7134 0.1319 0.1238 1.0000 Uiso R .
H242 H 0.2058 0.6986 0.0786 0.1238 1.0000 Uiso R .
H251 H 0.3581 0.8347 0.0455 0.1158 1.0000 Uiso R .
H252 H 0.2669 0.8211 -0.0067 0.1158 1.0000 Uiso R .
H261 H 0.4523 0.8115 -0.0852 0.1490 1.0000 Uiso R .
H262 H 0.5325 0.7880 -0.0183 0.1490 1.0000 Uiso R .
H271 H 0.8666 0.8774 0.6212 0.1178 1.0000 Uiso R .
H272 H 0.8832 0.8925 0.5319 0.1178 1.0000 Uiso R .
H273 H 0.8003 0.8125 0.5945 0.1178 1.0000 Uiso R .
H281 H 1.0811 0.8894 0.6152 0.0967 1.0000 Uiso R .
H282 H 1.1877 0.8330 0.5830 0.0967 1.0000 Uiso R .
H283 H 1.1149 0.9048 0.5254 0.0967 1.0000 Uiso R .
H291 H 1.0005 0.8045 0.4764 0.1209 1.0000 Uiso R .
H292 H 0.9016 0.7327 0.5382 0.1209 1.0000 Uiso R .
H301 H 1.0864 0.6621 0.4864 0.1260 1.0000 Uiso R .
H302 H 1.0777 0.6417 0.5760 0.1260 1.0000 Uiso R .
H303 H 1.1766 0.7135 0.5142 0.1260 1.0000 Uiso R .
H321 H 1.2407 0.7444 0.8748 0.0724 1.0000 Uiso R .
H322 H 1.3324 0.7212 0.8070 0.0724 1.0000 Uiso R .
H323 H 1.2545 0.8082 0.7880 0.0724 1.0000 Uiso R .
H331 H 1.0343 0.8498 0.8155 0.0641 1.0000 Uiso R .
H341 H 0.8379 0.8417 0.7754 0.0794 1.0000 Uiso R .
H342 H 0.8091 0.8822 0.8416 0.0794 1.0000 Uiso R .
H343 H 0.7761 0.7836 0.8615 0.0794 1.0000 Uiso R .
H351 H 0.9505 0.8400 0.9441 0.0772 1.0000 Uiso R .
H352 H 1.0590 0.7699 0.9441 0.0772 1.0000 Uiso R .
H353 H 0.9100 0.7426 0.9647 0.0772 1.0000 Uiso R .
H361 H 1.3447 0.6561 0.7382 0.0634 1.0000 Uiso R .
H371 H 1.2257 0.5205 0.7162 0.0808 1.0000 Uiso R .
H372 H 1.3710 0.5523 0.6765 0.0808 1.0000 Uiso R .
H373 H 1.2544 0.6142 0.6535 0.0808 1.0000 Uiso R .
H381 H 1.4244 0.5202 0.8135 0.0814 1.0000 Uiso R .
H382 H 1.2784 0.4887 0.8513 0.0814 1.0000 Uiso R .
H383 H 1.3378 0.5635 0.8690 0.0814 1.0000 Uiso R .
H441 H 0.7725 0.6459 0.9388 0.0836 1.0000 Uiso R .
H442 H 0.8180 0.5517 0.9817 0.0836 1.0000 Uiso R .
H443 H 0.6724 0.5673 0.9700 0.0836 1.0000 Uiso R .
H451 H 0.6032 0.6930 0.7478 0.0773 1.0000 Uiso R .
H452 H 0.5534 0.6485 0.8383 0.0773 1.0000 Uiso R .
H453 H 0.6562 0.7257 0.8059 0.0773 1.0000 Uiso R .
H461 H 0.7568 0.6517 0.6380 0.0732 1.0000 Uiso R .
H462 H 0.7986 0.5577 0.6404 0.0732 1.0000 Uiso R .
H463 H 0.6560 0.5736 0.6802 0.0732 1.0000 Uiso R .
H471 H 1.0082 0.4848 0.6842 0.0801 1.0000 Uiso R .
H472 H 0.8975 0.4138 0.7309 0.0801 1.0000 Uiso R .
H473 H 1.0213 0.4165 0.7659 0.0801 1.0000 Uiso R .
H481 H 1.0315 0.4188 0.8836 0.0870 1.0000 Uiso R .
H482 H 1.0286 0.4887 0.9233 0.0870 1.0000 Uiso R .
H483 H 0.9188 0.4158 0.9548 0.0870 1.0000 Uiso R .

loop_
_atom_site_aniso_label
_atom_site_aniso_U_11
_atom_site_aniso_U_22
_atom_site_aniso_U_33
_atom_site_aniso_U_23
_atom_site_aniso_U_13
_atom_site_aniso_U_12
Ti1 0.0301(6) 0.0387(6) 0.0403(6) -0.0156(5) -0.0073(5) 0.0026(5)
N1 0.040(3) 0.046(3) 0.047(3) -0.023(3) -0.011(2) 0.009(2)
N2 0.039(3) 0.039(3) 0.052(3) -0.019(3) -0.013(3) 0.006(2)
N3 0.037(3) 0.044(3) 0.047(3) -0.013(3) -0.013(2) 0.002(2)
N4 0.030(3) 0.047(3) 0.053(4) -0.017(3) -0.004(2) 0.000(2)
C1 0.067(5) 0.044(4) 0.063(5) -0.024(4) -0.025(4) 0.018(4)
C2 0.035(4) 0.064(5) 0.065(5) -0.035(4) -0.002(3) 0.004(3)
C3 0.038(4) 0.047(4) 0.067(5) -0.026(4) -0.011(3) 0.002(3)
C4 0.034(4) 0.069(5) 0.072(5) -0.037(4) -0.017(3) 0.006(3)
C5 0.038(4) 0.051(4) 0.060(5) -0.025(4) -0.013(3) 0.008(3)
C6 0.047(4) 0.066(5) 0.072(5) -0.029(4) -0.022(4) 0.005(4)
C7 0.054(4) 0.046(4) 0.055(4) -0.011(3) -0.016(4) -0.003(3)
C8 0.057(4) 0.062(5) 0.047(4) -0.020(4) 0.000(3) -0.005(4)
C9 0.061(5) 0.046(4) 0.061(5) -0.004(4) -0.015(4) 0.002(4)
C10 0.042(4) 0.059(5) 0.049(4) -0.022(4) -0.006(3) -0.007(3)
C11 0.064(5) 0.061(5) 0.088(7) -0.023(5) 0.002(5) -0.007(4)
C12 0.049(5) 0.081(6) 0.098(7) -0.040(6) 0.014(5) -0.015(4)
C13 0.030(3) 0.054(4) 0.046(4) -0.025(3) -0.008(3) -0.005(3)
C14 0.035(3) 0.053(4) 0.039(3) -0.018(3) -0.013(3) 0.008(3)
C15 0.035(3) 0.060(4) 0.045(4) -0.021(3) -0.012(3) 0.001(3)
C16 0.040(4) 0.046(4) 0.052(4) -0.027(3) -0.013(3) 0.006(3)
C17 0.034(3) 0.042(4) 0.046(4) -0.022(3) -0.009(3) 0.002(3)
C18 0.033(3) 0.057(4) 0.061(5) -0.024(4) -0.011(3) 0.007(3)
C19 0.049(4) 0.051(4) 0.047(4) -0.011(3) -0.019(3) 0.006(3)
C20 0.042(4) 0.073(5) 0.048(4) -0.016(4) 0.005(3) -0.008(4)
C21 0.036(4) 0.066(5) 0.054(4) -0.031(4) -0.003(3) 0.009(3)
C22 0.050(4) 0.042(4) 0.068(5) -0.026(4) -0.007(4) -0.001(3)
Br1 0.0695(5) 0.0457(4) 0.0480(4) -0.0173(3) -0.0125(4) 0.0039(4)
Ti2 0.0382(6) 0.0388(6) 0.0388(6) -0.0100(5) -0.0086(5) -0.0005(5)
N5 0.073(4) 0.051(3) 0.041(3) -0.013(3) -0.016(3) -0.005(3)
N6 0.095(4) 0.065(4) 0.053(3) -0.009(3) -0.022(3) -0.018(3)
N7 0.044(3) 0.045(3) 0.041(3) -0.014(3) -0.006(2) 0.009(3)
N8 0.036(3) 0.044(3) 0.050(3) -0.021(3) -0.008(2) 0.002(2)
C27 0.104(7) 0.104(7) 0.090(6) 0.025(5) -0.043(5) -0.028(6)
C28 0.071(5) 0.071(5) 0.069(5) 0.006(4) -0.022(4) -0.019(4)
C29 0.099(6) 0.107(6) 0.072(5) -0.017(5) -0.013(5) 0.004(5)
C30 0.093(6) 0.130(8) 0.063(5) -0.022(5) -0.004(5) 0.029(6)
C31 0.040(4) 0.052(4) 0.041(4) -0.017(3) -0.010(3) -0.003(3)
C32 0.050(4) 0.060(5) 0.067(5) -0.028(4) -0.009(4) -0.007(4)
C33 0.055(4) 0.045(4) 0.051(4) -0.013(3) -0.002(3) 0.000(3)
C34 0.064(5) 0.057(5) 0.069(5) -0.021(4) -0.012(4) 0.022(4)
C35 0.080(6) 0.063(5) 0.059(5) -0.032(4) -0.009(4) 0.004(4)
C36 0.035(4) 0.050(4) 0.063(5) -0.022(4) -0.006(3) 0.005(3)
C37 0.053(5) 0.065(5) 0.069(5) -0.025(4) -0.006(4) 0.020(4)
C38 0.049(4) 0.069(5) 0.067(5) -0.017(4) -0.008(4) 0.017(4)
C39 0.040(4) 0.066(5) 0.045(4) -0.004(3) -0.010(3) -0.008(3)
C40 0.031(3) 0.063(5) 0.054(4) -0.008(4) -0.007(3) 0.000(3)
C41 0.036(4) 0.050(4) 0.058(4) -0.015(4) -0.009(3) -0.004(3)
C42 0.051(4) 0.035(4) 0.065(5) -0.003(3) -0.013(4) -0.008(3)
C43 0.053(4) 0.048(4) 0.051(4) 0.002(3) -0.021(3) -0.008(3)
C44 0.060(5) 0.080(6) 0.055(5) -0.002(4) -0.015(4) -0.013(4)
C45 0.037(4) 0.085(6) 0.061(5) -0.020(4) -0.016(4) 0.006(4)
C46 0.061(5) 0.060(5) 0.053(4) -0.016(4) -0.018(4) -0.011(4)
C47 0.064(5) 0.047(4) 0.093(6) -0.025(4) -0.020(5) 0.001(4)
C48 0.064(5) 0.063(5) 0.076(6) -0.004(4) -0.026(4) -0.008(4)
Br2 0.0388(4) 0.0496(4) 0.0517(4) -0.0187(3) -0.0044(3) -0.0004(3)
O1 0.152(9) 0.168(10) 0.131(9) -0.079(8) -0.035(7) 0.039(8)
C23 0.085(8) 0.116(9) 0.108(10) -0.045(8) -0.012(7) -0.025(7)
C24 0.070(6) 0.127(10) 0.099(8) -0.057(8) -0.021(6) 0.000(7)
C25 0.097(8) 0.097(8) 0.103(8) -0.052(7) -0.027(7) -0.012(6)
C26 0.160(13) 0.099(9) 0.089(8) -0.049(7) 0.005(8) -0.034(8)

loop_
_atom_type_symbol
_atom_type_scat_dispersion_real
_atom_type_scat_dispersion_imag
_atom_type_scat_Cromer_Mann_a1
_atom_type_scat_Cromer_Mann_b1
_atom_type_scat_Cromer_Mann_a2
_atom_type_scat_Cromer_Mann_b2
_atom_type_scat_Cromer_Mann_a3
_atom_type_scat_Cromer_Mann_b3
_atom_type_scat_Cromer_Mann_a4
_atom_type_scat_Cromer_Mann_b4
_atom_type_scat_Cromer_Mann_c
_atom_type_scat_source
C 0.0033 0.0016 2.3100 20.8439 1.0200 10.2075 1.5886 0.5687 0.8650 51.6512 0.2156 'International Tables Vol C 4.2.6.8 and 6.1.1.4'
N 0.0061 0.0033 12.2126 0.0057 3.1322 9.8933 2.0125 28.9975 1.1663 0.5826 -11.5290 'International Tables Vol C 4.2.6.8 and 6.1.1.4'
H 0.0000 0.0000 0.4930 10.5109 0.3229 26.1257 0.1402 3.1424 0.0408 57.7998 0.0030 'International Tables Vol C 4.2.6.8 and 6.1.1.4'
Ti 0.2776 0.4457 9.7595 7.8508 7.3558 0.5000 1.6991 35.6338 1.9021 116.1050 1.2807 'International Tables Vol C 4.2.6.8 and 6.1.1.4'
Br -0.2901 2.4595 17.1789 2.1723 5.2358 16.5796 5.6377 0.2609 3.9851 41.4328 2.9557 'International Tables Vol C 4.2.6.8 and 6.1.1.4'
O 0.0106 0.0060 3.0485 13.2771 2.2868 5.7011 1.5463 0.3239 0.8670 32.9089 0.2508 'International Tables Vol C 4.2.6.8 and 6.1.1.4'

loop_
_geom_angle_atom_site_label_1
_geom_angle_atom_site_label_2
_geom_angle_atom_site_label_3
_geom_angle
_geom_angle_publ_flag
N1 Ti1 N3 106.2(2) yes
N1 Ti1 N4 105.9(2) yes
N3 Ti1 N4 65.2(2) yes
N1 Ti1 C13 108.7(2) yes
N3 Ti1 C13 110.3(2) yes
N4 Ti1 C13 144.8(2) yes
N1 Ti1 C14 97.4(2) yes
N3 Ti1 C14 143.9(2) yes
N4 Ti1 C14 133.6(2) yes
C13 Ti1 C14 34.7(2) yes
N1 Ti1 C15 119.3(3) yes
N3 Ti1 C15 134.5(2) yes
N4 Ti1 C15 99.1(2) yes
C13 Ti1 C15 57.7(2) yes
C14 Ti1 C15 35.0(2) yes
N1 Ti1 C16 153.0(3) yes
N3 Ti1 C16 100.4(2) yes
N4 Ti1 C16 88.9(2) yes
C13 Ti1 C16 56.7(2) yes
C14 Ti1 C16 57.3(2) yes
N1 Ti1 C17 142.1(2) yes
N3 Ti1 C17 88.4(2) yes
N4 Ti1 C17 112.0(2) yes
C13 Ti1 C17 34.3(2) yes
C14 Ti1 C17 57.1(2) yes
C15 Ti1 C16 34.5(2) yes
C15 Ti1 C17 56.8(2) yes
C16 Ti1 C17 33.4(2) yes
Ti1 N1 N2 177.5(5) yes
N1 N2 C1 109.9(5) yes
N1 N2 C2 109.8(5) yes
C1 N2 C2 109.3(5) yes
N1 N2 C3 108.9(5) yes
C1 N2 C3 109.5(5) yes
C2 N2 C3 109.4(5) yes
Ti1 N3 C5 89.5(4) yes
Ti1 N3 C7 139.5(5) yes
C5 N3 C7 121.9(6) yes
Ti1 N4 C5 90.0(4) yes
Ti1 N4 C10 143.9(5) yes
C5 N4 C10 120.7(6) yes
N2 C1 H11 109.5 no
N2 C1 H12 109.5 no
H11 C1 H12 109.5 no
N2 C1 H13 109.5 no
H11 C1 H13 109.5 no
H12 C1 H13 109.5 no
N2 C2 H21 109.4 no
N2 C2 H22 109.1 no
H21 C2 H22 109.5 no
N2 C2 H23 109.9 no
H21 C2 H23 109.5 no
H22 C2 H23 109.5 no
N2 C3 C4 114.4(6) yes
N2 C3 H31 108.1 no
C4 C3 H31 108.7 no
N2 C3 H32 108.3 no
C4 C3 H32 107.7 no
H31 C3 H32 109.5 no
C3 C4 H41 109.3 no
C3 C4 H42 110.9 no
H41 C4 H42 109.5 no
C3 C4 H43 108.2 no
H41 C4 H43 109.5 no
H42 C4 H43 109.5 no
N3 C5 N4 112.9(6) yes
N3 C5 C6 123.3(7) yes
N4 C5 C6 123.8(6) yes
C5 C6 H61 109.7 no
C5 C6 H62 109.9 no
H61 C6 H62 109.5 no
C5 C6 H63 108.9 no
H61 C6 H63 109.5 no
H62 C6 H63 109.5 no
N3 C7 C8 108.6(6) yes
N3 C7 C9 113.1(7) yes
C8 C7 C9 111.1(6) yes
N3 C7 H71 108.3 no
C8 C7 H71 107.8 no
C9 C7 H71 107.8 no
C7 C8 H81 109.7 no
C7 C8 H82 109.7 no
H81 C8 H82 109.5 no
C7 C8 H83 109.0 no
H81 C8 H83 109.5 no
H82 C8 H83 109.5 no
C7 C9 H91 110.1 no
C7 C9 H92 109.0 no
H91 C9 H92 109.5 no
C7 C9 H93 109.3 no
H91 C9 H93 109.5 no
H92 C9 H93 109.5 no
N4 C10 C11 111.0(6) yes
N4 C10 C12 111.5(6) yes
C11 C10 C12 110.0(7) yes
N4 C10 H101 107.9 no
C11 C10 H101 108.5 no
C12 C10 H101 107.8 no
C10 C11 H111 109.5 no
C10 C11 H112 109.1 no
H111 C11 H112 109.5 no
C10 C11 H113 109.8 no
H111 C11 H113 109.5 no
H112 C11 H113 109.5 no
C10 C12 H121 110.2 no
C10 C12 H122 109.1 no
H121 C12 H122 109.5 no
C10 C12 H123 109.1 no
H121 C12 H123 109.5 no
H122 C12 H123 109.5 no
Ti1 C13 C14 71.9(3) yes
Ti1 C13 C17 74.4(3) yes
C14 C13 C17 107.7(5) yes
Ti1 C13 C18 122.5(5) yes
C14 C13 C18 125.1(6) yes
C17 C13 C18 127.1(6) yes
Ti1 C14 C13 73.4(4) yes
Ti1 C14 C15 73.7(4) yes
C13 C14 C15 108.2(6) yes
Ti1 C14 C19 123.4(5) yes
C13 C14 C19 126.6(6) yes
C15 C14 C19 125.0(6) yes
Ti1 C15 C14 71.3(4) yes
Ti1 C15 C16 74.2(4) yes
C14 C15 C16 106.9(6) yes
Ti1 C15 C20 124.4(5) yes
C14 C15 C20 126.4(7) yes
C16 C15 C20 126.5(6) yes
Ti1 C16 C15 71.3(4) yes
Ti1 C16 C17 72.9(4) yes
C15 C16 C17 108.4(6) yes
Ti1 C16 C21 123.5(5) yes
C15 C16 C21 126.0(6) yes
C17 C16 C21 125.5(6) yes
Ti1 C17 C13 71.3(3) yes
Ti1 C17 C16 73.7(4) yes
C13 C17 C16 108.8(6) yes
Ti1 C17 C22 125.6(5) yes
C13 C17 C22 125.4(6) yes
C16 C17 C22 125.5(6) yes
C13 C18 H181 108.4 no
C13 C18 H182 109.9 no
H181 C18 H182 109.5 no
C13 C18 H183 110.1 no
H181 C18 H183 109.5 no
H182 C18 H183 109.5 no
C14 C19 H191 109.1 no
C14 C19 H192 109.9 no
H191 C19 H192 109.5 no
C14 C19 H193 109.5 no
H191 C19 H193 109.5 no
H192 C19 H193 109.5 no
C15 C20 H201 109.9 no
C15 C20 H202 109.7 no
H201 C20 H202 109.5 no
C15 C20 H203 108.7 no
H201 C20 H203 109.5 no
H202 C20 H203 109.5 no
C16 C21 H211 109.6 no
C16 C21 H212 109.3 no
H211 C21 H212 109.5 no
C16 C21 H213 109.4 no
H211 C21 H213 109.5 no
H212 C21 H213 109.5 no
C17 C22 H221 109.9 no
C17 C22 H222 109.8 no
H221 C22 H222 109.5 no
C17 C22 H223 108.7 no
H221 C22 H223 109.5 no
H222 C22 H223 109.5 no
N5 Ti2 N7 105.2(3) yes
N5 Ti2 N8 105.8(3) yes
N7 Ti2 N8 65.0(2) yes
N5 Ti2 C39 144.2(3) yes
N7 Ti2 C39 88.3(3) yes
N8 Ti2 C39 110.0(2) yes
N5 Ti2 C40 109.6(3) yes
N7 Ti2 C40 108.5(3) yes
N8 Ti2 C40 144.3(2) yes
C39 Ti2 C40 35.0(2) yes
N5 Ti2 C41 96.6(3) yes
N7 Ti2 C41 142.4(2) yes
N8 Ti2 C41 137.2(2) yes
C39 Ti2 C41 57.4(3) yes
C40 Ti2 C41 34.2(3) yes
N5 Ti2 C42 115.9(3) yes
N7 Ti2 C42 139.0(3) yes
N8 Ti2 C42 102.9(2) yes
C39 Ti2 C42 57.8(3) yes
C40 Ti2 C42 57.5(3) yes
N5 Ti2 C43 150.7(3) yes
N7 Ti2 C43 104.0(2) yes
N8 Ti2 C43 89.1(2) yes
C39 Ti2 C43 34.2(3) yes
C40 Ti2 C43 57.4(3) yes
C41 Ti2 C42 34.4(2) yes
C41 Ti2 C43 57.2(2) yes
C42 Ti2 C43 35.0(3) yes
Ti2 N5 N6 176.6(6) yes
N5 N6 C27 109.5(7) yes
N5 N6 C28 109.4(6) yes
C27 N6 C28 103.0(7) yes
N5 N6 C29 113.6(7) yes
C27 N6 C29 95.3(8) yes
C28 N6 C29 123.7(8) yes
Ti2 N7 C31 89.6(4) yes
Ti2 N7 C33 141.3(5) yes
C31 N7 C33 120.4(6) yes
Ti2 N8 C31 89.7(4) yes
Ti2 N8 C36 141.9(5) yes
C31 N8 C36 119.8(6) yes
N6 C27 H271 107.6 no
N6 C27 H272 110.0 no
H271 C27 H272 109.5 no
N6 C27 H273 110.8 no
H271 C27 H273 109.5 no
H272 C27 H273 109.5 no
N6 C28 H281 109.7 no
N6 C28 H282 109.0 no
H281 C28 H282 109.5 no
N6 C28 H283 109.6 no
H281 C28 H283 109.5 no
H282 C28 H283 109.5 no
N6 C29 C30 109.4(8) yes
N6 C29 H291 109.6 no
C30 C29 H291 109.6 no
N6 C29 H292 110.6 no
C30 C29 H292 108.1 no
H291 C29 H292 109.5 no
C29 C30 H301 112.2 no
C29 C30 H302 108.8 no
H301 C30 H302 109.5 no
C29 C30 H303 107.3 no
H301 C30 H303 109.5 no
H302 C30 H303 109.5 no
N7 C31 N8 111.9(6) yes
N7 C31 C32 124.8(6) yes
N8 C31 C32 123.3(6) yes
C31 C32 H321 108.8 no
C31 C32 H322 109.5 no
H321 C32 H322 109.5 no
C31 C32 H323 110.1 no
H321 C32 H323 109.5 no
H322 C32 H323 109.5 no
N7 C33 C34 108.1(6) yes
N7 C33 C35 111.7(6) yes
C34 C33 C35 110.6(7) yes
N7 C33 H331 109.8 no
C34 C33 H331 108.1 no
C35 C33 H331 108.4 no
C33 C34 H341 109.8 no
C33 C34 H342 111.0 no
H341 C34 H342 109.5 no
C33 C34 H343 107.6 no
H341 C34 H343 109.5 no
H342 C34 H343 109.5 no
C33 C35 H351 110.2 no
C33 C35 H352 110.3 no
H351 C35 H352 109.5 no
C33 C35 H353 107.9 no
H351 C35 H353 109.5 no
H352 C35 H353 109.5 no
N8 C36 C37 110.2(6) yes
N8 C36 C38 109.2(6) yes
C37 C36 C38 111.6(6) yes
N8 C36 H361 108.8 no
C37 C36 H361 108.9 no
C38 C36 H361 108.0 no
C36 C37 H371 108.9 no
C36 C37 H372 111.4 no
H371 C37 H372 109.5 no
C36 C37 H373 108.1 no
H371 C37 H373 109.5 no
H372 C37 H373 109.5 no
C36 C38 H381 110.9 no
C36 C38 H382 108.0 no
H381 C38 H382 109.5 no
C36 C38 H383 109.6 no
H381 C38 H383 109.5 no
H382 C38 H383 109.5 no
Ti2 C39 C40 70.7(4) yes
Ti2 C39 C43 72.9(4) yes
C40 C39 C43 106.7(7) yes
Ti2 C39 C44 125.6(6) yes
C40 C39 C44 127.6(7) yes
C43 C39 C44 125.4(7) yes
Ti2 C40 C39 74.3(4) yes
Ti2 C40 C41 73.7(4) yes
C39 C40 C41 108.8(7) yes
Ti2 C40 C45 121.8(5) yes
C39 C40 C45 123.6(7) yes
C41 C40 C45 127.4(7) yes
Ti2 C41 C40 72.2(4) yes
Ti2 C41 C42 72.5(4) yes
C40 C41 C42 108.7(7) yes
Ti2 C41 C46 123.0(5) yes
C40 C41 C46 124.0(7) yes
C42 C41 C46 127.3(7) yes
Ti2 C42 C41 73.2(4) yes
Ti2 C42 C43 73.9(4) yes
C41 C42 C43 107.7(7) yes
Ti2 C42 C47 127.7(5) yes
C41 C42 C47 124.4(7) yes
C43 C42 C47 126.9(7) yes
C42 C43 Ti2 71.1(4) yes
C42 C43 C39 108.0(6) yes
Ti2 C43 C39 72.9(4) yes
C42 C43 C48 127.0(8) yes
Ti2 C43 C48 124.0(5) yes
C39 C43 C48 125.0(8) yes
C39 C44 H441 109.5 no
C39 C44 H442 109.9 no
H441 C44 H442 109.5 no
C39 C44 H443 109.0 no
H441 C44 H443 109.5 no
H442 C44 H443 109.5 no
C40 C45 H451 110.1 no
C40 C45 H452 108.7 no
H451 C45 H452 109.5 no
C40 C45 H453 109.6 no
H451 C45 H453 109.5 no
H452 C45 H453 109.5 no
C41 C46 H461 110.6 no
C41 C46 H462 108.7 no
H461 C46 H462 109.5 no
C41 C46 H463 109.1 no
H461 C46 H463 109.5 no
H462 C46 H463 109.5 no
C42 C47 H471 108.7 no
C42 C47 H472 110.0 no
H471 C47 H472 109.5 no
C42 C47 H473 109.7 no
H471 C47 H473 109.5 no
H472 C47 H473 109.5 no
C43 C48 H481 109.2 no
C43 C48 H482 109.5 no
H481 C48 H482 109.5 no
C43 C48 H483 109.6 no
H481 C48 H483 109.5 no
H482 C48 H483 109.5 no
C23 O1 C26 104.1(10) yes
O1 C23 C24 104.9(11) yes
O1 C23 H231 108.6 no
C24 C23 H231 108.7 no
O1 C23 H232 112.1 no
C24 C23 H232 112.9 no
H231 C23 H232 109.5 no
C23 C24 C25 105.2(10) yes
C23 C24 H241 112.9 no
C25 C24 H241 111.0 no
C23 C24 H242 107.9 no
C25 C24 H242 110.2 no
H241 C24 H242 109.5 no
C24 C25 C26 105.2(10) yes
C24 C25 H251 109.7 no
C26 C25 H251 111.3 no
C24 C25 H252 110.5 no
C26 C25 H252 110.6 no
H251 C25 H252 109.5 no
C25 C26 O1 105.3(11) yes
C25 C26 H261 111.1 no
O1 C26 H261 108.0 no
C25 C26 H262 111.2 no
O1 C26 H262 111.7 no
H261 C26 H262 109.5 no

loop_
_geom_bond_atom_site_label_1
_geom_bond_atom_site_label_2
_geom_bond_distance
_geom_bond_publ_flag
Ti1 N1 1.717(5) yes
Ti1 N3 2.083(6) yes
Ti1 N4 2.085(5) yes
Ti1 C13 2.384(6) yes
Ti1 C14 2.363(6) yes
Ti1 C15 2.395(7) yes
Ti1 C16 2.432(7) yes
Ti1 C17 2.423(6) yes
N1 N2 1.426(7) yes
N2 C1 1.500(7) yes
N2 C2 1.495(7) yes
N2 C3 1.512(7) yes
N3 C5 1.356(9) yes
N3 C7 1.446(9) yes
N4 C5 1.337(9) yes
N4 C10 1.470(9) yes
C1 H11 0.950 no
C1 H12 0.950 no
C1 H13 0.950 no
C2 H21 0.950 no
C2 H22 0.950 no
C2 H23 0.950 no
C3 C4 1.489(10) yes
C3 H31 0.950 no
C3 H32 0.950 no
C4 H41 0.950 no
C4 H42 0.950 no
C4 H43 0.950 no
C5 C6 1.500(10) yes
C6 H61 0.950 no
C6 H62 0.950 no
C6 H63 0.950 no
C7 C8 1.544(11) yes
C7 C9 1.507(11) yes
C7 H71 0.950 no
C8 H81 0.950 no
C8 H82 0.950 no
C8 H83 0.950 no
C9 H91 0.950 no
C9 H92 0.950 no
C9 H93 0.950 no
C10 C11 1.513(12) yes
C10 C12 1.508(11) yes
C10 H101 0.950 no
C11 H111 0.950 no
C11 H112 0.950 no
C11 H113 0.950 no
C12 H121 0.950 no
C12 H122 0.950 no
C12 H123 0.950 no
C13 C14 1.415(10) yes
C13 C17 1.417(9) yes
C13 C18 1.490(9) yes
C14 C15 1.431(9) yes
C14 C19 1.506(9) yes
C15 C16 1.430(10) yes
C15 C20 1.472(10) yes
C16 C17 1.396(10) yes
C16 C21 1.503(9) yes
C17 C22 1.514(10) yes
C18 H181 0.950 no
C18 H182 0.950 no
C18 H183 0.950 no
C19 H191 0.950 no
C19 H192 0.950 no
C19 H193 0.950 no
C20 H201 0.950 no
C20 H202 0.950 no
C20 H203 0.950 no
C21 H211 0.950 no
C21 H212 0.950 no
C21 H213 0.950 no
C22 H221 0.950 no
C22 H222 0.950 no
C22 H223 0.950 no
Ti2 N5 1.712(6) yes
Ti2 N7 2.079(6) yes
Ti2 N8 2.080(5) yes
Ti2 C39 2.426(7) yes
Ti2 C40 2.378(7) yes
Ti2 C41 2.397(7) yes
Ti2 C42 2.388(7) yes
Ti2 C43 2.426(7) yes
N5 N6 1.404(9) yes
N6 C27 1.524(8) yes
N6 C28 1.492(7) yes
N6 C29 1.496(8) yes
N7 C31 1.351(9) yes
N7 C33 1.479(9) yes
N8 C31 1.347(9) yes
N8 C36 1.470(8) yes
C27 H271 0.950 no
C27 H272 0.950 no
C27 H273 0.950 no
C28 H281 0.950 no
C28 H282 0.950 no
C28 H283 0.950 no
C29 C30 1.545(8) yes
C29 H291 0.950 no
C29 H292 0.950 no
C30 H301 0.950 no
C30 H302 0.950 no
C30 H303 0.950 no
C31 C32 1.492(10) yes
C32 H321 0.950 no
C32 H322 0.950 no
C32 H323 0.950 no
C33 C34 1.517(11) yes
C33 C35 1.502(11) yes
C33 H331 0.950 no
C34 H341 0.950 no
C34 H342 0.950 no
C34 H343 0.950 no
C35 H351 0.950 no
C35 H352 0.950 no
C35 H353 0.950 no
C36 C37 1.490(11) yes
C36 C38 1.548(11) yes
C36 H361 0.950 no
C37 H371 0.950 no
C37 H372 0.950 no
C37 H373 0.950 no
C38 H381 0.950 no
C38 H382 0.950 no
C38 H383 0.950 no
C39 C40 1.446(10) yes
C39 C43 1.428(11) yes
C39 C44 1.474(12) yes
C40 C41 1.404(11) yes
C40 C45 1.508(11) yes
C41 C42 1.415(10) yes
C41 C46 1.510(11) yes
C42 C43 1.447(11) yes
C42 C47 1.497(12) yes
C43 C48 1.491(11) yes
C44 H441 0.950 no
C44 H442 0.950 no
C44 H443 0.950 no
C45 H451 0.950 no
C45 H452 0.950 no
C45 H453 0.950 no
C46 H461 0.950 no
C46 H462 0.950 no
C46 H463 0.950 no
C47 H471 0.950 no
C47 H472 0.950 no
C47 H473 0.950 no
C48 H481 0.950 no
C48 H482 0.950 no
C48 H483 0.950 no
O1 C23 1.379(15) yes
O1 C26 1.425(16) yes
C23 C24 1.520(16) yes
C23 H231 0.950 no
C23 H232 0.950 no
C24 C25 1.425(16) yes
C24 H241 0.950 no
C24 H242 0.950 no
C25 C26 1.478(17) yes
C25 H251 0.950 no
C25 H252 0.950 no
C26 H261 0.950 no
C26 H262 0.950 no
